data_7220201
loop_
_publ_author_name
'Zhang, Xian'
'Lai, Xiaofang'
'Yi, Na'
'He, Jianqiao'
'Chen, Haijie'
'Zhang, Hui'
'Lin, Jianhua'
'Huang, Fuqiang'

_publ_section_title
;
 Synthesis, crystal structure and physical properties of
 [Li0.85Fe0.15OH][FeS]
;
_journal_issue 48
_journal_name_full 'RSC Adv.'
_journal_page_first 38248
_journal_paper_doi 10.1039/C5RA04037J
_journal_volume 5
_journal_year 2015
_chemical_formula_sum 'Fe1.15 H Li0.85 O S'
_chemical_formula_weight 119.1912
_chemical_name_systematic
; 
 ? 
;
_space_group_IT_number 129
_symmetry_cell_setting tetragonal
_symmetry_space_group_name_Hall '-P 4a 2a'
_symmetry_space_group_name_H-M 'P 4/n m m :2'
_atom_sites_solution_hydrogens geom
_atom_sites_solution_primary direct
_atom_sites_solution_secondary difmap
_audit_creation_method SHELXL-97
_audit_update_record
;
2015-02-28 deposited with the CCDC.
2015-04-27 downloaded from the CCDC.
;
_cell_angle_alpha 90.00
_cell_angle_beta 90.00
_cell_angle_gamma 90.00
_cell_formula_units_Z 2
_cell_length_a 3.6886(3)
_cell_length_b 3.6886(3)
_cell_length_c 8.9149(14)
_cell_measurement_reflns_used 184
_cell_measurement_temperature 180(2)
_cell_measurement_theta_max 29.1670
_cell_measurement_theta_min 5.9240
_cell_volume 121.29(2)
_computing_structure_refinement 'SHELXL-97 (Sheldrick, 1997)'
_computing_structure_solution 'SHELXS-97 (Sheldrick, 1990)'
_diffrn_ambient_temperature 180(2)
_diffrn_measured_fraction_theta_full 0.989
_diffrn_measured_fraction_theta_max 0.989
_diffrn_radiation_monochromator graphite
_diffrn_radiation_source 'fine-focus sealed tube'
_diffrn_radiation_type MoK\a
_diffrn_radiation_wavelength 0.71073
_diffrn_reflns_av_R_equivalents 0.0476
_diffrn_reflns_av_sigmaI/netI 0.0371
_diffrn_reflns_limit_h_max 5
_diffrn_reflns_limit_h_min -3
_diffrn_reflns_limit_k_max 3
_diffrn_reflns_limit_k_min -5
_diffrn_reflns_limit_l_max 12
_diffrn_reflns_limit_l_min -8
_diffrn_reflns_number 254
_diffrn_reflns_theta_full 24.96
_diffrn_reflns_theta_max 28.87
_diffrn_reflns_theta_min 4.57
_exptl_absorpt_coefficient_mu 7.530
_exptl_absorpt_correction_T_max 0.746
_exptl_absorpt_correction_T_min 0.476
_exptl_absorpt_correction_type multi-scan
_exptl_crystal_colour Black
_exptl_crystal_density_diffrn 3.258
_exptl_crystal_density_method 'not measured'
_exptl_crystal_description Plate
_exptl_crystal_F_000 80
_exptl_crystal_size_max 0.1039
_exptl_crystal_size_mid 0.1039
_exptl_crystal_size_min 0.0389
_refine_diff_density_max 0.890
_refine_diff_density_min -0.886
_refine_diff_density_rms 0.169
_refine_ls_extinction_coef 0.10(3)
_refine_ls_extinction_expression Fc^*^=kFc[1+0.001xFc^2^\l^3^/sin(2\q)]^-1/4^
_refine_ls_extinction_method SHELXL
_refine_ls_goodness_of_fit_ref 1.050
_refine_ls_hydrogen_treatment mixed
_refine_ls_matrix_type full
_refine_ls_number_parameters 15
_refine_ls_number_reflns 121
_refine_ls_number_restraints 0
_refine_ls_restrained_S_all 1.050
_refine_ls_R_factor_all 0.0306
_refine_ls_R_factor_gt 0.0303
_refine_ls_shift/su_max 0.000
_refine_ls_shift/su_mean 0.000
_refine_ls_structure_factor_coef Fsqd
_refine_ls_weighting_details 'calc w=1/[\s^2^(Fo^2^)+(0.0648P)^2^+0.0000P] where P=(Fo^2^+2Fc^2^)/3'
_refine_ls_weighting_scheme calc
_refine_ls_wR_factor_gt 0.0813
_refine_ls_wR_factor_ref 0.0815
_reflns_number_gt 103
_reflns_number_total 121
_reflns_threshold_expression >2sigma(I)
_cod_data_source_file c5ra04037j1.cif
_cod_data_source_block exp_4551
_cod_depositor_comments
;
The following automatic conversions were performed:

'_exptl_absorpt_correction_type' value 'Multi-scan' changed to
'multi-scan' according to
/usr/data/users/saulius/crontab/automatic-downloads/rss-feeds/RSC/lib/dictionaries/cif_core.dic
dictionary named 'cif_core.dic' version 2.4.2 from 2011-04-26.

Automatic conversion script
Id: cif_fix_values 3271 2015-04-21 07:52:19Z andrius 
;
_cod_original_sg_symbol_H-M 'P 4/n m m'
_cod_original_formula_sum 'H Fe1.15 Li0.85 O S'
_cod_database_code 7220201

loop_
_symmetry_equiv_pos_as_xyz
'x, y, z'
'-x+1/2, -y+1/2, z'
'-y+1/2, x, z'
'y, -x+1/2, z'
'-x, y+1/2, -z'
'x+1/2, -y, -z'
'y+1/2, x+1/2, -z'
'-y, -x, -z'
'-x, -y, -z'
'x-1/2, y-1/2, -z'
'y-1/2, -x, -z'
'-y, x-1/2, -z'
'x, -y-1/2, z'
'-x-1/2, y, z'
'-y-1/2, -x-1/2, z'
'y, x, z'

loop_
_atom_site_label
_atom_site_type_symbol
_atom_site_fract_x
_atom_site_fract_y
_atom_site_fract_z
_atom_site_U_iso_or_equiv
_atom_site_adp_type
_atom_site_occupancy
_atom_site_symmetry_multiplicity
_atom_site_calc_flag
_atom_site_refinement_flags
Fe1 Fe 0.7500 0.2500 0.5000 0.0096(6) Uani 1 8 d S
S2 S 0.2500 0.2500 0.64430(13) 0.0105(7) Uani 1 8 d S
O3 O 0.2500 0.2500 0.0798(5) 0.0183(11) Uani 1 8 d S
Fe2 Fe 0.2500 -0.2500 0.0000 0.039(4) Uani 0.146(13) 8 d SP
Li2 Li 0.2500 -0.2500 0.0000 0.039(4) Uani 0.854(13) 8 d SP
H4 H 0.2500 0.2500 0.153(9) 0.10(6) Uiso 1 8 d S

loop_
_atom_site_aniso_label
_atom_site_aniso_U_11
_atom_site_aniso_U_22
_atom_site_aniso_U_33
_atom_site_aniso_U_23
_atom_site_aniso_U_13
_atom_site_aniso_U_12
Fe1 0.0066(6) 0.0066(6) 0.0157(7) 0.000 0.000 0.000
S2 0.0084(8) 0.0084(8) 0.0146(9) 0.000 0.000 0.000
O3 0.0157(16) 0.0157(16) 0.023(3) 0.000 0.000 0.000
Fe2 0.015(3) 0.015(3) 0.085(7) 0.000 0.000 0.000
Li2 0.015(3) 0.015(3) 0.085(7) 0.000 0.000 0.000

loop_
_atom_type_symbol
_atom_type_description
_atom_type_scat_dispersion_real
_atom_type_scat_dispersion_imag
_atom_type_scat_source
Li Li -0.0003 0.0001 'International Tables Vol C Tables 4.2.6.8 and 6.1.1.4'
H H 0.0000 0.0000 'International Tables Vol C Tables 4.2.6.8 and 6.1.1.4'
O O 0.0106 0.0060 'International Tables Vol C Tables 4.2.6.8 and 6.1.1.4'
S S 0.1246 0.1234 'International Tables Vol C Tables 4.2.6.8 and 6.1.1.4'
Fe Fe 0.3463 0.8444 'International Tables Vol C Tables 4.2.6.8 and 6.1.1.4'

loop_
_geom_angle_atom_site_label_1
_geom_angle_atom_site_label_2
_geom_angle_atom_site_label_3
_geom_angle
_geom_angle_site_symmetry_1
_geom_angle_site_symmetry_3
S2 Fe1 S2 109.10(2) 9_656 1_655
S2 Fe1 S2 110.21(5) 9_656 9_666
S2 Fe1 S2 109.10(2) 1_655 9_666
S2 Fe1 S2 109.10(2) 9_656 .
S2 Fe1 S2 110.21(5) 1_655 .
S2 Fe1 S2 109.10(2) 9_666 .
S2 Fe1 Fe1 54.552(12) 9_656 9_656
S2 Fe1 Fe1 125.448(12) 1_655 9_656
S2 Fe1 Fe1 125.448(12) 9_666 9_656
S2 Fe1 Fe1 54.552(12) . 9_656
S2 Fe1 Fe1 125.448(12) 9_656 9_766
S2 Fe1 Fe1 54.552(12) 1_655 9_766
S2 Fe1 Fe1 54.552(12) 9_666 9_766
S2 Fe1 Fe1 125.448(12) . 9_766
Fe1 Fe1 Fe1 180.0 9_656 9_766
S2 Fe1 Fe1 54.552(12) 9_656 9_756
S2 Fe1 Fe1 54.552(12) 1_655 9_756
S2 Fe1 Fe1 125.448(12) 9_666 9_756
S2 Fe1 Fe1 125.448(12) . 9_756
Fe1 Fe1 Fe1 90.0 9_656 9_756
Fe1 Fe1 Fe1 90.0 9_766 9_756
S2 Fe1 Fe1 125.448(12) 9_656 9_666
S2 Fe1 Fe1 125.448(12) 1_655 9_666
S2 Fe1 Fe1 54.552(12) 9_666 9_666
S2 Fe1 Fe1 54.552(12) . 9_666
Fe1 Fe1 Fe1 90.0 9_656 9_666
Fe1 Fe1 Fe1 90.0 9_766 9_666
Fe1 Fe1 Fe1 180.0 9_756 9_666
Fe1 S2 Fe1 70.90(2) 9_656 1_455
Fe1 S2 Fe1 110.21(5) 9_656 9_666
Fe1 S2 Fe1 70.90(2) 1_455 9_666
Fe1 S2 Fe1 70.90(2) 9_656 .
Fe1 S2 Fe1 110.21(5) 1_455 .
Fe1 S2 Fe1 70.90(2) 9_666 .
Li2 O3 Fe2 82.55(8) 9 .
Li2 O3 Fe2 0.0 9 9
Fe2 O3 Fe2 82.55(8) . 9
Li2 O3 Li2 137.8(2) 9 9_655
Fe2 O3 Li2 82.55(8) . 9_655
Fe2 O3 Li2 137.8(2) 9 9_655
Li2 O3 Fe2 137.8(2) 9 9_655
Fe2 O3 Fe2 82.55(8) . 9_655
Fe2 O3 Fe2 137.8(2) 9 9_655
Li2 O3 Fe2 0.0 9_655 9_655
Li2 O3 Li2 82.55(8) 9 1_565
Fe2 O3 Li2 137.8(2) . 1_565
Fe2 O3 Li2 82.55(8) 9 1_565
Li2 O3 Li2 82.55(8) 9_655 1_565
Fe2 O3 Li2 82.55(8) 9_655 1_565
Li2 O3 Fe2 82.55(8) 9 1_565
Fe2 O3 Fe2 137.8(2) . 1_565
Fe2 O3 Fe2 82.55(8) 9 1_565
Li2 O3 Fe2 82.55(8) 9_655 1_565
Fe2 O3 Fe2 82.55(8) 9_655 1_565
Li2 O3 Fe2 0.0 1_565 1_565
O3 Fe2 O3 97.45(8) 9 .
O3 Fe2 O3 137.8(2) 9 9_655
O3 Fe2 O3 97.45(8) . 9_655
O3 Fe2 O3 97.45(8) 9 1_545
O3 Fe2 O3 137.8(2) . 1_545
O3 Fe2 O3 97.45(8) 9_655 1_545
O3 Fe2 Li2 131.28(4) 9 9_655
O3 Fe2 Li2 48.72(4) . 9_655
O3 Fe2 Li2 48.72(4) 9_655 9_655
O3 Fe2 Li2 131.28(4) 1_545 9_655
O3 Fe2 Fe2 48.72(4) 9 9_545
O3 Fe2 Fe2 131.28(4) . 9_545
O3 Fe2 Fe2 131.28(4) 9_655 9_545
O3 Fe2 Fe2 48.72(4) 1_545 9_545
Li2 Fe2 Fe2 180.0 9_655 9_545
O3 Fe2 Li2 48.72(4) 9 9_545
O3 Fe2 Li2 131.28(4) . 9_545
O3 Fe2 Li2 131.28(4) 9_655 9_545
O3 Fe2 Li2 48.72(4) 1_545 9_545
Li2 Fe2 Li2 180.0 9_655 9_545
Fe2 Fe2 Li2 0.0 9_545 9_545
O3 Fe2 Fe2 131.28(4) 9 9_655
O3 Fe2 Fe2 48.72(4) . 9_655
O3 Fe2 Fe2 48.72(4) 9_655 9_655
O3 Fe2 Fe2 131.28(4) 1_545 9_655
Li2 Fe2 Fe2 0.0 9_655 9_655
Fe2 Fe2 Fe2 180.0 9_545 9_655
Li2 Fe2 Fe2 180.0 9_545 9_655
O3 Fe2 Fe2 131.28(4) 9 9_645
O3 Fe2 Fe2 131.28(4) . 9_645
O3 Fe2 Fe2 48.72(4) 9_655 9_645
O3 Fe2 Fe2 48.72(4) 1_545 9_645
Li2 Fe2 Fe2 90.0 9_655 9_645
Fe2 Fe2 Fe2 90.0 9_545 9_645
Li2 Fe2 Fe2 90.0 9_545 9_645
Fe2 Fe2 Fe2 90.0 9_655 9_645
O3 Fe2 Fe2 48.72(4) 9 9
O3 Fe2 Fe2 48.72(4) . 9
O3 Fe2 Fe2 131.28(4) 9_655 9
O3 Fe2 Fe2 131.28(4) 1_545 9
Li2 Fe2 Fe2 90.0 9_655 9
Fe2 Fe2 Fe2 90.0 9_545 9
Li2 Fe2 Fe2 90.0 9_545 9
Fe2 Fe2 Fe2 90.0 9_655 9
Fe2 Fe2 Fe2 180.0 9_645 9
O3 Fe2 Li2 131.28(4) 9 9_645
O3 Fe2 Li2 131.28(4) . 9_645
O3 Fe2 Li2 48.72(4) 9_655 9_645
O3 Fe2 Li2 48.72(4) 1_545 9_645
Li2 Fe2 Li2 90.0 9_655 9_645
Fe2 Fe2 Li2 90.0 9_545 9_645
Li2 Fe2 Li2 90.0 9_545 9_645
Fe2 Fe2 Li2 90.0 9_655 9_645
Fe2 Fe2 Li2 0.0 9_645 9_645
Fe2 Fe2 Li2 180.0 9 9_645
O3 Fe2 Li2 48.72(4) 9 9
O3 Fe2 Li2 48.72(4) . 9
O3 Fe2 Li2 131.28(4) 9_655 9
O3 Fe2 Li2 131.28(4) 1_545 9
Li2 Fe2 Li2 90.0 9_655 9
Fe2 Fe2 Li2 90.0 9_545 9
Li2 Fe2 Li2 90.0 9_545 9
Fe2 Fe2 Li2 90.0 9_655 9
Fe2 Fe2 Li2 180.0 9_645 9
Fe2 Fe2 Li2 0.0 9 9
Li2 Fe2 Li2 180.0 9_645 9

loop_
_geom_bond_atom_site_label_1
_geom_bond_atom_site_label_2
_geom_bond_distance
_geom_bond_site_symmetry_2
Fe1 S2 2.2486(7) 9_656
Fe1 S2 2.2486(7) 1_655
Fe1 S2 2.2486(7) 9_666
Fe1 S2 2.2486(7) .
Fe1 Fe1 2.6082(2) 9_656
Fe1 Fe1 2.6082(2) 9_766
Fe1 Fe1 2.6082(2) 9_756
Fe1 Fe1 2.6082(2) 9_666
S2 Fe1 2.2486(7) 9_656
S2 Fe1 2.2486(7) 1_455
S2 Fe1 2.2486(7) 9_666
O3 Li2 1.9769(16) 9
O3 Fe2 1.9769(16) .
O3 Fe2 1.9769(16) 9
O3 Li2 1.9769(16) 9_655
O3 Fe2 1.9769(16) 9_655
O3 Li2 1.9769(16) 1_565
O3 Fe2 1.9769(16) 1_565
Fe2 O3 1.9769(16) 9
Fe2 O3 1.9769(16) 9_655
Fe2 O3 1.9769(16) 1_545
Fe2 Li2 2.6082(2) 9_655
Fe2 Fe2 2.6082(2) 9_545
Fe2 Li2 2.6082(2) 9_545
Fe2 Fe2 2.6082(2) 9_655
Fe2 Fe2 2.6082(2) 9_645
Fe2 Fe2 2.6082(2) 9
Fe2 Li2 2.6082(2) 9_645
Fe2 Li2 2.6082(2) 9
